data_7008494
loop_
_publ_author_name
'Reisner, Erwin'
'Arion, Vladimir B.'
'Rufi\'nska, Anna'
'Chiorescu, Ion'
'Schmid, Wolfgang F.'
'Keppler, Bernhard K.'

_publ_section_title
;
 Isomeric [RuCl2(dmso)2(indazole)2] complexes: ruthenium(II)-mediated
 coupling reaction of acetonitrile with 1H-indazole.
;
_journal_issue 14
_journal_name_full 'Dalton transactions (Cambridge, England : 2003)'
_journal_page_first 2355
_journal_page_last 2364
_journal_paper_doi 10.1039/b503650j
_journal_year 2005
_chemical_formula_sum 'C18 H24 Cl2 N4 O2 Ru S2'
_chemical_formula_weight 564.50
_chemical_name_common
;cis,cis,cis-
dichlorobis(dimethylsulfoxide)bis(indazole)ruthenium(ii)
;
_chemical_name_systematic
;
cis,cis,cis-dichlorobis(dimethylsulfoxide)bis(indazole)ruthenium(II)
;
_space_group_IT_number 14
_symmetry_cell_setting monoclinic
_symmetry_space_group_name_Hall '-P 2yn'
_symmetry_space_group_name_H-M 'P 1 21/n 1'
_atom_sites_solution_hydrogens geom
_atom_sites_solution_primary direct
_atom_sites_solution_secondary difmap
_audit_creation_method SHELXL-97
_cell_angle_alpha 90.00
_cell_angle_beta 107.68(3)
_cell_angle_gamma 90.00
_cell_formula_units_Z 4
_cell_length_a 12.194(2)
_cell_length_b 12.888(3)
_cell_length_c 14.720(3)
_cell_measurement_temperature 120(2)
_cell_volume 2204.1(9)
_computing_structure_refinement 'SHELXL-97 (Sheldrick, 1997)'
_computing_structure_solution 'SHELXS-97 (Sheldrick, 1990)'
_diffrn_ambient_temperature 120(2)
_diffrn_measured_fraction_theta_full 0.997
_diffrn_measured_fraction_theta_max 0.997
_diffrn_radiation_monochromator graphite
_diffrn_radiation_source 'fine-focus sealed tube'
_diffrn_radiation_type MoK\a
_diffrn_radiation_wavelength 0.71073
_diffrn_reflns_av_R_equivalents 0.0131
_diffrn_reflns_av_sigmaI/netI 0.0208
_diffrn_reflns_limit_h_max 17
_diffrn_reflns_limit_h_min -17
_diffrn_reflns_limit_k_max 18
_diffrn_reflns_limit_k_min -18
_diffrn_reflns_limit_l_max 20
_diffrn_reflns_limit_l_min -21
_diffrn_reflns_number 13005
_diffrn_reflns_theta_full 30.50
_diffrn_reflns_theta_max 30.50
_diffrn_reflns_theta_min 1.91
_exptl_absorpt_coefficient_mu 1.166
_exptl_absorpt_correction_type none
_exptl_crystal_colour yellow
_exptl_crystal_density_diffrn 1.701
_exptl_crystal_density_method 'not measured'
_exptl_crystal_description block
_exptl_crystal_F_000 1144
_exptl_crystal_size_max 0.11
_exptl_crystal_size_mid 0.11
_exptl_crystal_size_min 0.11
_refine_diff_density_max 0.678
_refine_diff_density_min -0.724
_refine_diff_density_rms 0.077
_refine_ls_extinction_coef 0.00138(16)
_refine_ls_extinction_expression Fc^*^=kFc[1+0.001xFc^2^\l^3^/sin(2\q)]^-1/4^
_refine_ls_extinction_method SHELXL
_refine_ls_goodness_of_fit_ref 1.094
_refine_ls_hydrogen_treatment constr
_refine_ls_matrix_type full
_refine_ls_number_parameters 263
_refine_ls_number_reflns 6710
_refine_ls_number_restraints 0
_refine_ls_restrained_S_all 1.094
_refine_ls_R_factor_all 0.0298
_refine_ls_R_factor_gt 0.0245
_refine_ls_shift/su_max 0.003
_refine_ls_shift/su_mean 0.000
_refine_ls_structure_factor_coef Fsqd
_refine_ls_weighting_details 'calc w=1/[\s^2^(Fo^2^)+(0.0225P)^2^+1.7617P] where P=(Fo^2^+2Fc^2^)/3'
_refine_ls_weighting_scheme calc
_refine_ls_wR_factor_gt 0.0562
_refine_ls_wR_factor_ref 0.0583
_reflns_number_gt 5962
_reflns_number_total 6710
_reflns_threshold_expression >2sigma(I)
_cod_data_source_file b503650j.txt
_cod_data_source_block erre566b
_cod_original_cell_volume 2204.1(8)
_cod_original_sg_symbol_H-M P21/n
_cod_database_code 7008494

loop_
_symmetry_equiv_pos_as_xyz
'x, y, z'
'-x+1/2, y+1/2, -z+1/2'
'-x, -y, -z'
'x-1/2, -y-1/2, z-1/2'

loop_
_atom_site_label
_atom_site_type_symbol
_atom_site_fract_x
_atom_site_fract_y
_atom_site_fract_z
_atom_site_U_iso_or_equiv
_atom_site_adp_type
_atom_site_occupancy
_atom_site_symmetry_multiplicity
_atom_site_calc_flag
_atom_site_refinement_flags
_atom_site_disorder_assembly
_atom_site_disorder_group
Ru1 Ru 0.626533(10) 0.165759(9) 0.862719(8) 0.01329(4) Uani 1 1 d . . .
Cl1 Cl 0.72135(3) 0.10780(3) 1.02445(3) 0.02069(8) Uani 1 1 d . . .
Cl2 Cl 0.45681(3) 0.18990(3) 0.91235(3) 0.02117(8) Uani 1 1 d . . .
S1 S 0.58296(3) 0.00100(3) 0.81212(3) 0.01683(8) Uani 1 1 d . . .
S2 S 0.52941(3) 0.23433(3) 0.72080(3) 0.01630(8) Uani 1 1 d . . .
O1 O 0.57295(12) -0.01915(10) 0.71083(9) 0.0268(3) Uani 1 1 d . . .
O2 O 0.58837(10) 0.24564(10) 0.64596(8) 0.0235(2) Uani 1 1 d . . .
N1 N 0.68166(11) 0.31582(10) 0.91278(9) 0.0167(2) Uani 1 1 d . . .
N2 N 0.63404(12) 0.36670(11) 0.97230(10) 0.0188(3) Uani 1 1 d . . .
H2 H 0.5773 0.3437 0.9898 0.023 Uiso 1 1 calc R . .
N3 N 0.78190(11) 0.14838(11) 0.83278(10) 0.0172(3) Uani 1 1 d . . .
N4 N 0.79298(11) 0.15853(11) 0.74427(10) 0.0183(3) Uani 1 1 d . . .
H4 H 0.7371 0.1701 0.6933 0.022 Uiso 1 1 calc R . .
C1 C 0.76567(13) 0.37529(12) 0.90162(11) 0.0174(3) Uani 1 1 d . . .
H1 H 0.8118 0.3588 0.8637 0.021 Uiso 1 1 calc R . .
C2 C 0.77472(13) 0.46715(12) 0.95573(11) 0.0168(3) Uani 1 1 d . . .
C3 C 0.84906(15) 0.55330(13) 0.97290(12) 0.0219(3) Uani 1 1 d . . .
H3 H 0.9062 0.5595 0.9434 0.026 Uiso 1 1 calc R . .
C4 C 0.83414(16) 0.62789(14) 1.03481(14) 0.0264(4) Uani 1 1 d . . .
H4A H 0.8826 0.6853 1.0479 0.032 Uiso 1 1 calc R . .
C5 C 0.74674(16) 0.61925(14) 1.07900(13) 0.0265(4) Uani 1 1 d . . .
H5 H 0.7392 0.6714 1.1204 0.032 Uiso 1 1 calc R . .
C6 C 0.67226(15) 0.53626(14) 1.06282(12) 0.0238(3) Uani 1 1 d . . .
H6 H 0.6143 0.5315 1.0916 0.029 Uiso 1 1 calc R . .
C7 C 0.68823(13) 0.45924(12) 1.00073(11) 0.0176(3) Uani 1 1 d . . .
C8 C 0.88535(14) 0.12887(14) 0.89290(12) 0.0204(3) Uani 1 1 d . . .
H8 H 0.9011 0.1176 0.9580 0.024 Uiso 1 1 calc R . .
C9 C 0.96797(13) 0.12772(13) 0.84332(12) 0.0185(3) Uani 1 1 d . . .
C10 C 1.08801(14) 0.11284(14) 0.86940(14) 0.0258(4) Uani 1 1 d . . .
H10 H 1.1301 0.0969 0.9319 0.031 Uiso 1 1 calc R . .
C11 C 1.14103(15) 0.12267(15) 0.79974(15) 0.0292(4) Uani 1 1 d . . .
H11 H 1.2203 0.1141 0.8155 0.035 Uiso 1 1 calc R . .
C12 C 1.07744(16) 0.14545(16) 0.70511(15) 0.0301(4) Uani 1 1 d . . .
H12 H 1.1165 0.1535 0.6602 0.036 Uiso 1 1 calc R . .
C13 C 0.95981(16) 0.15640(14) 0.67621(13) 0.0251(3) Uani 1 1 d . . .
H13 H 0.9183 0.1689 0.6129 0.030 Uiso 1 1 calc R . .
C14 C 0.90568(13) 0.14769(12) 0.74771(12) 0.0178(3) Uani 1 1 d . . .
C15 C 0.68651(16) -0.08960(14) 0.88005(14) 0.0297(4) Uani 1 1 d . . .
H15A H 0.6671 -0.1581 0.8546 0.045 Uiso 1 1 calc R . .
H15B H 0.6866 -0.0882 0.9453 0.045 Uiso 1 1 calc R . .
H15C H 0.7615 -0.0712 0.8768 0.045 Uiso 1 1 calc R . .
C16 C 0.45841(15) -0.05143(14) 0.83390(15) 0.0278(4) Uani 1 1 d . . .
H16A H 0.3920 -0.0119 0.7996 0.042 Uiso 1 1 calc R . .
H16B H 0.4673 -0.0484 0.9009 0.042 Uiso 1 1 calc R . .
H16C H 0.4486 -0.1223 0.8130 0.042 Uiso 1 1 calc R . .
C17 C 0.39550(14) 0.17224(14) 0.66437(12) 0.0235(3) Uani 1 1 d . . .
H17A H 0.3544 0.2107 0.6086 0.035 Uiso 1 1 calc R . .
H17B H 0.3506 0.1695 0.7078 0.035 Uiso 1 1 calc R . .
H17C H 0.4093 0.1030 0.6463 0.035 Uiso 1 1 calc R . .
C18 C 0.47672(16) 0.36089(14) 0.73471(13) 0.0250(3) Uani 1 1 d . . .
H18A H 0.5405 0.4073 0.7591 0.037 Uiso 1 1 calc R . .
H18B H 0.4323 0.3577 0.7785 0.037 Uiso 1 1 calc R . .
H18C H 0.4291 0.3856 0.6740 0.037 Uiso 1 1 calc R . .

loop_
_atom_site_aniso_label
_atom_site_aniso_U_11
_atom_site_aniso_U_22
_atom_site_aniso_U_33
_atom_site_aniso_U_23
_atom_site_aniso_U_13
_atom_site_aniso_U_12
Ru1 0.01204(6) 0.01345(6) 0.01427(6) -0.00111(4) 0.00384(4) -0.00066(4)
Cl1 0.02032(17) 0.02357(19) 0.01678(17) 0.00170(14) 0.00353(13) -0.00171(14)
Cl2 0.01637(16) 0.02438(19) 0.02498(19) -0.00179(15) 0.00957(14) -0.00082(14)
S1 0.01666(16) 0.01498(17) 0.01852(17) -0.00158(13) 0.00485(13) -0.00124(13)
S2 0.01532(16) 0.01635(17) 0.01638(17) -0.00067(13) 0.00354(13) 0.00057(13)
O1 0.0377(7) 0.0236(6) 0.0205(6) -0.0062(5) 0.0110(5) -0.0042(5)
O2 0.0231(6) 0.0297(7) 0.0193(6) 0.0035(5) 0.0088(5) 0.0028(5)
N1 0.0171(6) 0.0163(6) 0.0167(6) -0.0015(5) 0.0052(5) -0.0011(5)
N2 0.0184(6) 0.0179(6) 0.0221(7) -0.0036(5) 0.0091(5) -0.0015(5)
N3 0.0157(6) 0.0179(6) 0.0184(6) -0.0018(5) 0.0057(5) -0.0006(5)
N4 0.0150(6) 0.0222(7) 0.0170(6) -0.0005(5) 0.0041(5) 0.0011(5)
C1 0.0200(7) 0.0165(7) 0.0167(7) -0.0005(6) 0.0068(6) -0.0012(6)
C2 0.0195(7) 0.0134(7) 0.0162(7) 0.0007(5) 0.0035(5) 0.0014(5)
C3 0.0228(8) 0.0177(7) 0.0244(8) 0.0004(6) 0.0060(6) -0.0030(6)
C4 0.0285(9) 0.0158(8) 0.0317(9) -0.0033(7) 0.0046(7) -0.0035(7)
C5 0.0309(9) 0.0198(8) 0.0268(9) -0.0078(7) 0.0056(7) 0.0036(7)
C6 0.0253(8) 0.0228(8) 0.0248(8) -0.0038(6) 0.0101(7) 0.0035(6)
C7 0.0182(7) 0.0157(7) 0.0175(7) 0.0009(5) 0.0035(6) 0.0016(5)
C8 0.0166(7) 0.0247(8) 0.0191(7) 0.0002(6) 0.0042(6) 0.0000(6)
C9 0.0157(7) 0.0164(7) 0.0223(8) -0.0007(6) 0.0043(6) -0.0006(6)
C10 0.0166(7) 0.0251(9) 0.0311(9) -0.0024(7) 0.0005(6) 0.0008(6)
C11 0.0151(7) 0.0264(9) 0.0474(11) -0.0092(8) 0.0113(7) -0.0008(6)
C12 0.0260(9) 0.0305(10) 0.0410(11) -0.0074(8) 0.0208(8) -0.0028(7)
C13 0.0251(8) 0.0277(9) 0.0254(8) -0.0032(7) 0.0119(7) -0.0009(7)
C14 0.0159(7) 0.0165(7) 0.0214(7) -0.0028(6) 0.0061(6) -0.0009(5)
C15 0.0266(9) 0.0188(8) 0.0372(10) -0.0018(7) -0.0002(7) 0.0041(7)
C16 0.0252(8) 0.0210(8) 0.0403(10) -0.0013(7) 0.0145(8) -0.0060(7)
C17 0.0169(7) 0.0262(9) 0.0223(8) 0.0003(6) -0.0018(6) -0.0020(6)
C18 0.0290(9) 0.0180(8) 0.0245(8) 0.0001(6) 0.0029(7) 0.0068(7)

loop_
_atom_type_symbol
_atom_type_description
_atom_type_scat_dispersion_real
_atom_type_scat_dispersion_imag
_atom_type_scat_source
C C 0.0033 0.0016 'International Tables Vol C Tables 4.2.6.8 and 6.1.1.4'
H H 0.0000 0.0000 'International Tables Vol C Tables 4.2.6.8 and 6.1.1.4'
N N 0.0061 0.0033 'International Tables Vol C Tables 4.2.6.8 and 6.1.1.4'
O O 0.0106 0.0060 'International Tables Vol C Tables 4.2.6.8 and 6.1.1.4'
S S 0.1246 0.1234 'International Tables Vol C Tables 4.2.6.8 and 6.1.1.4'
Cl Cl 0.1484 0.1585 'International Tables Vol C Tables 4.2.6.8 and 6.1.1.4'
Ru Ru -1.2594 0.8363 'International Tables Vol C Tables 4.2.6.8 and 6.1.1.4'

loop_
_geom_angle_atom_site_label_1
_geom_angle_atom_site_label_2
_geom_angle_atom_site_label_3
_geom_angle
_geom_angle_site_symmetry_1
_geom_angle_site_symmetry_3
_geom_angle_publ_flag
N3 Ru1 N1 87.63(5) . . ?
N3 Ru1 S2 95.86(4) . . ?
N1 Ru1 S2 89.21(4) . . ?
N3 Ru1 S1 88.12(4) . . ?
N1 Ru1 S1 175.24(4) . . ?
S2 Ru1 S1 93.35(2) . . ?
N3 Ru1 Cl2 174.69(4) . . ?
N1 Ru1 Cl2 89.29(4) . . ?
S2 Ru1 Cl2 88.42(3) . . ?
S1 Ru1 Cl2 94.786(16) . . ?
N3 Ru1 Cl1 88.94(5) . . ?
N1 Ru1 Cl1 86.16(4) . . ?
S2 Ru1 Cl1 173.198(15) . . ?
S1 Ru1 Cl1 91.62(2) . . ?
Cl2 Ru1 Cl1 86.54(3) . . ?
O1 S1 C16 107.52(9) . . ?
O1 S1 C15 106.08(9) . . ?
C16 S1 C15 98.51(10) . . ?
O1 S1 Ru1 115.83(6) . . ?
C16 S1 Ru1 115.21(7) . . ?
C15 S1 Ru1 111.98(7) . . ?
O2 S2 C17 106.16(8) . . ?
O2 S2 C18 105.40(8) . . ?
C17 S2 C18 98.79(9) . . ?
O2 S2 Ru1 119.22(5) . . ?
C17 S2 Ru1 114.00(7) . . ?
C18 S2 Ru1 111.03(6) . . ?
C1 N1 N2 107.33(13) . . ?
C1 N1 Ru1 131.50(11) . . ?
N2 N1 Ru1 121.04(10) . . ?
N1 N2 C7 110.94(13) . . ?
N1 N2 H2 124.5 . . ?
C7 N2 H2 124.5 . . ?
C8 N3 N4 107.89(13) . . ?
C8 N3 Ru1 128.38(11) . . ?
N4 N3 Ru1 123.71(10) . . ?
N3 N4 C14 110.30(13) . . ?
N3 N4 H4 124.9 . . ?
C14 N4 H4 124.9 . . ?
N1 C1 C2 110.18(14) . . ?
N1 C1 H1 124.9 . . ?
C2 C1 H1 124.9 . . ?
C3 C2 C7 120.40(15) . . ?
C3 C2 C1 134.31(16) . . ?
C7 C2 C1 105.25(14) . . ?
C4 C3 C2 117.60(16) . . ?
C4 C3 H3 121.2 . . ?
C2 C3 H3 121.2 . . ?
C3 C4 C5 121.40(16) . . ?
C3 C4 H4A 119.3 . . ?
C5 C4 H4A 119.3 . . ?
C6 C5 C4 122.17(16) . . ?
C6 C5 H5 118.9 . . ?
C4 C5 H5 118.9 . . ?
C5 C6 C7 116.61(16) . . ?
C5 C6 H6 121.7 . . ?
C7 C6 H6 121.7 . . ?
N2 C7 C6 131.88(15) . . ?
N2 C7 C2 106.29(14) . . ?
C6 C7 C2 121.81(15) . . ?
N3 C8 C9 109.90(14) . . ?
N3 C8 H8 125.1 . . ?
C9 C8 H8 125.1 . . ?
C14 C9 C10 119.91(16) . . ?
C14 C9 C8 105.20(14) . . ?
C10 C9 C8 134.89(16) . . ?
C11 C10 C9 117.99(17) . . ?
C11 C10 H10 121.0 . . ?
C9 C10 H10 121.0 . . ?
C10 C11 C12 121.09(16) . . ?
C10 C11 H11 119.5 . . ?
C12 C11 H11 119.5 . . ?
C13 C12 C11 122.59(17) . . ?
C13 C12 H12 118.7 . . ?
C11 C12 H12 118.7 . . ?
C12 C13 C14 116.31(17) . . ?
C12 C13 H13 121.8 . . ?
C14 C13 H13 121.8 . . ?
N4 C14 C9 106.70(14) . . ?
N4 C14 C13 131.24(16) . . ?
C9 C14 C13 122.03(15) . . ?
S1 C15 H15A 109.5 . . ?
S1 C15 H15B 109.5 . . ?
H15A C15 H15B 109.5 . . ?
S1 C15 H15C 109.5 . . ?
H15A C15 H15C 109.5 . . ?
H15B C15 H15C 109.5 . . ?
S1 C16 H16A 109.5 . . ?
S1 C16 H16B 109.5 . . ?
H16A C16 H16B 109.5 . . ?
S1 C16 H16C 109.5 . . ?
H16A C16 H16C 109.5 . . ?
H16B C16 H16C 109.5 . . ?
S2 C17 H17A 109.5 . . ?
S2 C17 H17B 109.5 . . ?
H17A C17 H17B 109.5 . . ?
S2 C17 H17C 109.5 . . ?
H17A C17 H17C 109.5 . . ?
H17B C17 H17C 109.5 . . ?
S2 C18 H18A 109.5 . . ?
S2 C18 H18B 109.5 . . ?
H18A C18 H18B 109.5 . . ?
S2 C18 H18C 109.5 . . ?
H18A C18 H18C 109.5 . . ?
H18B C18 H18C 109.5 . . ?

loop_
_geom_bond_atom_site_label_1
_geom_bond_atom_site_label_2
_geom_bond_distance
_geom_bond_site_symmetry_2
_geom_bond_publ_flag
Ru1 N3 2.0835(14) . ?
Ru1 N1 2.1057(14) . ?
Ru1 S2 2.2461(8) . ?
Ru1 S1 2.2596(6) . ?
Ru1 Cl2 2.4150(6) . ?
Ru1 Cl1 2.4271(8) . ?
S1 O1 1.4815(13) . ?
S1 C16 1.7781(18) . ?
S1 C15 1.7862(18) . ?
S2 O2 1.4942(13) . ?
S2 C17 1.7813(17) . ?
S2 C18 1.7875(18) . ?
N1 C1 1.329(2) . ?
N1 N2 1.3579(19) . ?
N2 C7 1.366(2) . ?
N2 H2 0.8600 . ?
N3 C8 1.326(2) . ?
N3 N4 1.3563(19) . ?
N4 C14 1.367(2) . ?
N4 H4 0.8600 . ?
C1 C2 1.412(2) . ?
C1 H1 0.9300 . ?
C2 C3 1.407(2) . ?
C2 C7 1.409(2) . ?
C3 C4 1.374(3) . ?
C3 H3 0.9300 . ?
C4 C5 1.411(3) . ?
C4 H4A 0.9300 . ?
C5 C6 1.376(3) . ?
C5 H5 0.9300 . ?
C6 C7 1.402(2) . ?
C6 H6 0.9300 . ?
C8 C9 1.412(2) . ?
C8 H8 0.9300 . ?
C9 C14 1.405(2) . ?
C9 C10 1.409(2) . ?
C10 C11 1.374(3) . ?
C10 H10 0.9300 . ?
C11 C12 1.404(3) . ?
C11 H11 0.9300 . ?
C12 C13 1.374(3) . ?
C12 H12 0.9300 . ?
C13 C14 1.406(2) . ?
C13 H13 0.9300 . ?
C15 H15A 0.9600 . ?
C15 H15B 0.9600 . ?
C15 H15C 0.9600 . ?
C16 H16A 0.9600 . ?
C16 H16B 0.9600 . ?
C16 H16C 0.9600 . ?
C17 H17A 0.9600 . ?
C17 H17B 0.9600 . ?
C17 H17C 0.9600 . ?
C18 H18A 0.9600 . ?
C18 H18B 0.9600 . ?
C18 H18C 0.9600 . ?

loop_
_geom_torsion_atom_site_label_1
_geom_torsion_atom_site_label_2
_geom_torsion_atom_site_label_3
_geom_torsion_atom_site_label_4
_geom_torsion
_geom_torsion_site_symmetry_1
_geom_torsion_site_symmetry_2
_geom_torsion_site_symmetry_3
_geom_torsion_site_symmetry_4
_geom_torsion_publ_flag
N3 Ru1 S1 O1 -62.52(8) . . . . ?
N1 Ru1 S1 O1 -89.2(5) . . . . ?
S2 Ru1 S1 O1 33.24(6) . . . . ?
Cl2 Ru1 S1 O1 121.94(7) . . . . ?
Cl1 Ru1 S1 O1 -151.40(6) . . . . ?
N3 Ru1 S1 C16 170.79(8) . . . . ?
N1 Ru1 S1 C16 144.1(5) . . . . ?
S2 Ru1 S1 C16 -93.45(8) . . . . ?
Cl2 Ru1 S1 C16 -4.76(8) . . . . ?
Cl1 Ru1 S1 C16 81.90(8) . . . . ?
N3 Ru1 S1 C15 59.30(9) . . . . ?
N1 Ru1 S1 C15 32.6(5) . . . . ?
S2 Ru1 S1 C15 155.05(8) . . . . ?
Cl2 Ru1 S1 C15 -116.25(8) . . . . ?
Cl1 Ru1 S1 C15 -29.59(8) . . . . ?
N3 Ru1 S2 O2 2.54(7) . . . . ?
N1 Ru1 S2 O2 90.08(7) . . . . ?
S1 Ru1 S2 O2 -85.91(6) . . . . ?
Cl2 Ru1 S2 O2 179.39(6) . . . . ?
Cl1 Ru1 S2 O2 137.19(13) . . . . ?
N3 Ru1 S2 C17 129.28(8) . . . . ?
N1 Ru1 S2 C17 -143.19(8) . . . . ?
S1 Ru1 S2 C17 40.83(7) . . . . ?
Cl2 Ru1 S2 C17 -53.88(7) . . . . ?
Cl1 Ru1 S2 C17 -96.08(14) . . . . ?
N3 Ru1 S2 C18 -120.21(8) . . . . ?
N1 Ru1 S2 C18 -32.68(8) . . . . ?
S1 Ru1 S2 C18 151.34(7) . . . . ?
Cl2 Ru1 S2 C18 56.63(7) . . . . ?
Cl1 Ru1 S2 C18 14.43(15) . . . . ?
N3 Ru1 N1 C1 15.45(15) . . . . ?
S2 Ru1 N1 C1 -80.45(14) . . . . ?
S1 Ru1 N1 C1 42.1(5) . . . . ?
Cl2 Ru1 N1 C1 -168.88(14) . . . . ?
Cl1 Ru1 N1 C1 104.54(14) . . . . ?
N3 Ru1 N1 N2 -159.97(12) . . . . ?
S2 Ru1 N1 N2 104.14(11) . . . . ?
S1 Ru1 N1 N2 -133.3(4) . . . . ?
Cl2 Ru1 N1 N2 15.71(11) . . . . ?
Cl1 Ru1 N1 N2 -70.87(11) . . . . ?
C1 N1 N2 C7 -0.63(18) . . . . ?
Ru1 N1 N2 C7 175.77(10) . . . . ?
N1 Ru1 N3 C8 77.36(15) . . . . ?
S2 Ru1 N3 C8 166.32(14) . . . . ?
S1 Ru1 N3 C8 -100.51(14) . . . . ?
Cl2 Ru1 N3 C8 22.8(5) . . . . ?
Cl1 Ru1 N3 C8 -8.85(14) . . . . ?
N1 Ru1 N3 N4 -100.83(12) . . . . ?
S2 Ru1 N3 N4 -11.87(12) . . . . ?
S1 Ru1 N3 N4 81.30(12) . . . . ?
Cl2 Ru1 N3 N4 -155.4(4) . . . . ?
Cl1 Ru1 N3 N4 172.96(12) . . . . ?
C8 N3 N4 C14 -1.37(18) . . . . ?
Ru1 N3 N4 C14 177.14(10) . . . . ?
N2 N1 C1 C2 0.62(18) . . . . ?
Ru1 N1 C1 C2 -175.27(11) . . . . ?
N1 C1 C2 C3 177.27(17) . . . . ?
N1 C1 C2 C7 -0.38(18) . . . . ?
C7 C2 C3 C4 0.3(2) . . . . ?
C1 C2 C3 C4 -177.08(18) . . . . ?
C2 C3 C4 C5 -0.6(3) . . . . ?
C3 C4 C5 C6 0.1(3) . . . . ?
C4 C5 C6 C7 0.8(3) . . . . ?
N1 N2 C7 C6 -178.10(17) . . . . ?
N1 N2 C7 C2 0.39(17) . . . . ?
C5 C6 C7 N2 177.16(17) . . . . ?
C5 C6 C7 C2 -1.1(2) . . . . ?
C3 C2 C7 N2 -178.06(14) . . . . ?
C1 C2 C7 N2 -0.01(17) . . . . ?
C3 C2 C7 C6 0.6(2) . . . . ?
C1 C2 C7 C6 178.67(15) . . . . ?
N4 N3 C8 C9 1.01(19) . . . . ?
Ru1 N3 C8 C9 -177.41(11) . . . . ?
N3 C8 C9 C14 -0.31(19) . . . . ?
N3 C8 C9 C10 179.05(19) . . . . ?
C14 C9 C10 C11 2.6(3) . . . . ?
C8 C9 C10 C11 -176.72(19) . . . . ?
C9 C10 C11 C12 -0.9(3) . . . . ?
C10 C11 C12 C13 -1.8(3) . . . . ?
C11 C12 C13 C14 2.5(3) . . . . ?
N3 N4 C14 C9 1.16(18) . . . . ?
N3 N4 C14 C13 -176.77(17) . . . . ?
C10 C9 C14 N4 -179.99(15) . . . . ?
C8 C9 C14 N4 -0.51(18) . . . . ?
C10 C9 C14 C13 -1.8(3) . . . . ?
C8 C9 C14 C13 177.65(16) . . . . ?
C12 C13 C14 N4 176.96(17) . . . . ?
C12 C13 C14 C9 -0.7(3) . . . . ?
